data_4073969
loop_
_publ_author_name
'Lavoie, Nathalie'
'Ong, Tiow-Gan'
'Gorelsky, Serge I.'
'Korobkov, Ilia'
'Yap, Glenn P. A.'
'Richeson, Darrin S.'

_publ_section_title
;
 Bis(imido) W(VI) Complexes Chelated by N,N&#x2032;-Disubstituted
 1,8-Diamidonaphthalene: An Analysis of Bonding, Isocyanate Insertion, and
 Al-Me Transfer
;
_journal_issue 26
_journal_name_full Organometallics
_journal_page_first 6586
_journal_paper_doi 10.1021/om700763v
_journal_volume 26
_journal_year 2007
_chemical_formula_sum 'C42 H49 N5 O W'
_chemical_formula_weight 823.71
_chemical_name_systematic
; 
 ? 
;
_space_group_IT_number 14
_symmetry_cell_setting monoclinic
_symmetry_space_group_name_Hall '-P 2ybc'
_symmetry_space_group_name_H-M 'P 1 21/c 1'
_atom_sites_solution_hydrogens geom
_atom_sites_solution_primary direct
_atom_sites_solution_secondary difmap
_audit_creation_method SHELXL-97
_cell_angle_alpha 90.00
_cell_angle_beta 110.758(2)
_cell_angle_gamma 90.00
_cell_formula_units_Z 4
_cell_length_a 18.090(3)
_cell_length_b 10.2206(14)
_cell_length_c 22.508(3)
_cell_measurement_reflns_used 417
_cell_measurement_temperature 213(2)
_cell_measurement_theta_max 26.41
_cell_measurement_theta_min 2.35
_cell_volume 3891.4(10)
_computing_cell_refinement 'SMART, Bruker (2000)'
_computing_data_collection 'SMART, Bruker (2000)'
_computing_data_reduction 'XPREP, Bruker (2000)'
_computing_molecular_graphics 'SHELXTL, Bruker (2000)'
_computing_publication_material 'SHELXTL, Bruker (2000)'
_computing_structure_refinement 'SHELXL-97 (Sheldrick, 1997)'
_computing_structure_solution 'SHELXS-97 (Sheldrick, 1990)'
_diffrn_ambient_temperature 213(2)
_diffrn_measured_fraction_theta_full 0.991
_diffrn_measured_fraction_theta_max 0.991
_diffrn_measurement_device_type 'CCD area detector'
_diffrn_measurement_method 'phi and omega scans'
_diffrn_radiation_monochromator graphite
_diffrn_radiation_source 'fine-focus sealed tube'
_diffrn_radiation_type MoK\a
_diffrn_radiation_wavelength 0.71073
_diffrn_reflns_av_R_equivalents 0.0591
_diffrn_reflns_av_sigmaI/netI 0.0563
_diffrn_reflns_limit_h_max 22
_diffrn_reflns_limit_h_min -22
_diffrn_reflns_limit_k_max 12
_diffrn_reflns_limit_k_min -12
_diffrn_reflns_limit_l_max 27
_diffrn_reflns_limit_l_min -28
_diffrn_reflns_number 32366
_diffrn_reflns_theta_full 26.41
_diffrn_reflns_theta_max 26.41
_diffrn_reflns_theta_min 2.35
_diffrn_standards_decay_% <1
_exptl_absorpt_coefficient_mu 3.006
_exptl_absorpt_correction_T_max 0.7531
_exptl_absorpt_correction_T_min 0.5847
_exptl_absorpt_correction_type multi-scan
_exptl_absorpt_process_details 'SADABS, Bruker (2000)'
_exptl_crystal_colour colorless
_exptl_crystal_density_diffrn 1.406
_exptl_crystal_density_meas ?
_exptl_crystal_density_method 'not measured'
_exptl_crystal_description block
_exptl_crystal_F_000 1672
_exptl_crystal_size_max 0.20
_exptl_crystal_size_mid 0.10
_exptl_crystal_size_min 0.10
_refine_diff_density_max 1.210
_refine_diff_density_min -0.475
_refine_diff_density_rms 0.126
_refine_ls_extinction_method none
_refine_ls_goodness_of_fit_ref 1.070
_refine_ls_hydrogen_treatment constr
_refine_ls_matrix_type full
_refine_ls_number_parameters 442
_refine_ls_number_reflns 7904
_refine_ls_number_restraints 0
_refine_ls_restrained_S_all 1.070
_refine_ls_R_factor_all 0.0725
_refine_ls_R_factor_gt 0.0428
_refine_ls_shift/su_max 0.001
_refine_ls_shift/su_mean 0.001
_refine_ls_structure_factor_coef Fsqd
_refine_ls_weighting_details 'calc w=1/[\s^2^(Fo^2^)+(0.0469P)^2^+1.8111P] where P=(Fo^2^+2Fc^2^)/3'
_refine_ls_weighting_scheme calc
_refine_ls_wR_factor_gt 0.0885
_refine_ls_wR_factor_ref 0.0987
_reflns_number_gt 5732
_reflns_number_total 7904
_reflns_threshold_expression >2sigma(I)
_cod_data_source_file om700763v-file003.cif
_cod_data_source_block dr27
_cod_depositor_comments
;
The following automatic conversions were performed:

'_symmetry_cell_setting' value 'Monoclinic' changed to 'monoclinic'
according to /home/saulius/struct/CIF-dictionaries/cif_core.dic
dictionary named 'cif_core.dic' version 2.4.1 from 2010-06-29.

Automatic conversion script
Id: cif_fix_values 1715 2011-07-08 13:25:40Z adriana 

The following automatic conversions were performed:

'_exptl_crystal_density_meas' value 'n/a' was changed to '?' - the
value is perceived as not measured.

Automatic conversion script
Id: cif_fix_values 3008 2015-01-20 13:52:24Z robertas 
;
_cod_original_cell_volume 3891.4(9)
_cod_original_sg_symbol_H-M P2(1)/c
_cod_database_code 4073969

loop_
_symmetry_equiv_pos_as_xyz
'x, y, z'
'-x, y+1/2, -z+1/2'
'-x, -y, -z'
'x, -y-1/2, z-1/2'

loop_
_atom_site_label
_atom_site_type_symbol
_atom_site_fract_x
_atom_site_fract_y
_atom_site_fract_z
_atom_site_U_iso_or_equiv
_atom_site_adp_type
_atom_site_occupancy
_atom_site_symmetry_multiplicity
_atom_site_calc_flag
_atom_site_refinement_flags
W1 W 0.230013(13) 0.16072(2) 0.785212(10) 0.02928(8) Uani 1 1 d .
N1 N 0.1892(3) 0.2807(5) 0.7026(2) 0.0364(11) Uani 1 1 d .
N2 N 0.2998(3) 0.3456(4) 0.7796(2) 0.0347(10) Uani 1 1 d .
N3 N 0.3198(3) 0.1618(4) 0.8709(2) 0.0297(9) Uani 1 1 d .
N4 N 0.2458(3) 0.0134(5) 0.7517(2) 0.0350(11) Uani 1 1 d .
N5 N 0.1475(3) 0.1554(5) 0.8078(2) 0.0431(12) Uani 1 1 d .
O1 O 0.2400(3) 0.4865(4) 0.6915(2) 0.0547(12) Uani 1 1 d .
C1 C 0.1248(4) 0.2680(6) 0.6444(3) 0.0407(14) Uani 1 1 d .
C2 C 0.1034(4) 0.3612(7) 0.5968(3) 0.0568(19) Uani 1 1 d .
H2A H 0.1305 0.4414 0.6031 0.068 Uiso 1 1 calc R
C3 C 0.0424(5) 0.3372(8) 0.5401(3) 0.063(2) Uani 1 1 d .
H3A H 0.0313 0.3999 0.5075 0.076 Uiso 1 1 calc R
C4 C -0.0023(4) 0.2262(8) 0.5293(3) 0.0568(19) Uani 1 1 d .
C5 C 0.0189(4) 0.1349(7) 0.5770(3) 0.0570(19) Uani 1 1 d .
H5A H -0.0102 0.0566 0.5711 0.068 Uiso 1 1 calc R
C6 C 0.0817(4) 0.1538(7) 0.6337(3) 0.0509(16) Uani 1 1 d .
H6A H 0.0948 0.0882 0.6650 0.061 Uiso 1 1 calc R
C7 C -0.0704(5) 0.2028(9) 0.4669(3) 0.075(3) Uani 1 1 d .
H7A H -0.0945 0.1187 0.4685 0.113 Uiso 1 1 calc R
H7B H -0.0505 0.2033 0.4322 0.113 Uiso 1 1 calc R
H7C H -0.1095 0.2714 0.4604 0.113 Uiso 1 1 calc R
C8 C 0.2391(4) 0.3820(6) 0.7168(3) 0.0363(14) Uani 1 1 d .
C9 C 0.3111(4) 0.4439(6) 0.8293(3) 0.0384(14) Uani 1 1 d .
C10 C 0.2440(4) 0.4808(6) 0.8422(3) 0.0448(15) Uani 1 1 d .
H10A H 0.1945 0.4451 0.8182 0.054 Uiso 1 1 calc R
C11 C 0.2497(4) 0.5690(6) 0.8899(3) 0.0507(17) Uani 1 1 d .
C12 C 0.3234(5) 0.6224(6) 0.9236(3) 0.0528(18) Uani 1 1 d .
H12A H 0.3281 0.6824 0.9564 0.063 Uiso 1 1 calc R
C13 C 0.3895(4) 0.5896(6) 0.9102(3) 0.0493(17) Uani 1 1 d .
C14 C 0.3843(4) 0.4994(6) 0.8629(3) 0.0455(15) Uani 1 1 d .
H14A H 0.4293 0.4761 0.8537 0.055 Uiso 1 1 calc R
C15 C 0.1775(5) 0.6064(9) 0.9045(4) 0.079(3) Uani 1 1 d .
H15A H 0.1322 0.5583 0.8769 0.119 Uiso 1 1 calc R
H15B H 0.1680 0.6995 0.8977 0.119 Uiso 1 1 calc R
H15C H 0.1859 0.5855 0.9485 0.119 Uiso 1 1 calc R
C16 C 0.4693(5) 0.6524(8) 0.9452(4) 0.076(2) Uani 1 1 d .
H16A H 0.5085 0.6167 0.9293 0.114 Uiso 1 1 calc R
H16B H 0.4849 0.6344 0.9903 0.114 Uiso 1 1 calc R
H16C H 0.4654 0.7463 0.9383 0.114 Uiso 1 1 calc R
C17 C 0.3734(4) 0.2943(6) 0.7750(3) 0.0361(13) Uani 1 1 d .
C18 C 0.3978(4) 0.3371(7) 0.7263(3) 0.0496(16) Uani 1 1 d .
H18A H 0.3665 0.3973 0.6963 0.059 Uiso 1 1 calc R
C19 C 0.4677(4) 0.2922(8) 0.7214(4) 0.061(2) Uani 1 1 d .
H19A H 0.4814 0.3168 0.6865 0.073 Uiso 1 1 calc R
C20 C 0.5169(4) 0.2119(8) 0.7675(3) 0.0564(19) Uani 1 1 d .
H20A H 0.5655 0.1857 0.7649 0.068 Uiso 1 1 calc R
C21 C 0.4954(4) 0.1682(6) 0.8189(3) 0.0431(14) Uani 1 1 d .
C22 C 0.5481(4) 0.0921(7) 0.8670(3) 0.0494(17) Uani 1 1 d .
H22A H 0.5975 0.0692 0.8651 0.059 Uiso 1 1 calc R
C23 C 0.5278(4) 0.0516(7) 0.9164(3) 0.0541(18) Uani 1 1 d .
H23A H 0.5646 0.0051 0.9500 0.065 Uiso 1 1 calc R
C24 C 0.4527(4) 0.0782(7) 0.9179(3) 0.0481(17) Uani 1 1 d .
H24A H 0.4397 0.0460 0.9521 0.058 Uiso 1 1 calc R
C25 C 0.3975(3) 0.1489(6) 0.8719(3) 0.0334(12) Uani 1 1 d .
C26 C 0.4200(4) 0.2044(6) 0.8216(3) 0.0366(14) Uani 1 1 d .
C27 C 0.3076(3) 0.1527(6) 0.9303(2) 0.0306(12) Uani 1 1 d .
C28 C 0.3218(4) 0.2604(6) 0.9703(3) 0.0418(15) Uani 1 1 d .
H28A H 0.3424 0.3373 0.9592 0.050 Uiso 1 1 calc R
C29 C 0.3067(4) 0.2570(6) 1.0257(3) 0.0465(16) Uani 1 1 d .
C30 C 0.2785(4) 0.1416(7) 1.0425(3) 0.0472(16) Uani 1 1 d .
H30A H 0.2670 0.1390 1.0801 0.057 Uiso 1 1 calc R
C31 C 0.2669(4) 0.0308(7) 1.0053(3) 0.0456(15) Uani 1 1 d .
C32 C 0.2818(3) 0.0372(6) 0.9489(3) 0.0380(14) Uani 1 1 d .
H32A H 0.2744 -0.0376 0.9231 0.046 Uiso 1 1 calc R
C33 C 0.3171(6) 0.3779(8) 1.0671(4) 0.082(3) Uani 1 1 d .
H33A H 0.3035 0.3571 1.1040 0.123 Uiso 1 1 calc R
H33B H 0.2827 0.4471 1.0430 0.123 Uiso 1 1 calc R
H33C H 0.3716 0.4069 1.0807 0.123 Uiso 1 1 calc R
C34 C 0.2374(5) -0.0951(8) 1.0254(4) 0.064(2) Uani 1 1 d .
H34A H 0.2300 -0.0814 1.0655 0.096 Uiso 1 1 calc R
H34B H 0.2759 -0.1641 1.0301 0.096 Uiso 1 1 calc R
H34C H 0.1875 -0.1201 0.9932 0.096 Uiso 1 1 calc R
C35 C 0.2509(4) -0.1210(6) 0.7337(3) 0.0368(14) Uani 1 1 d .
C36 C 0.2679(5) -0.1215(8) 0.6723(4) 0.068(2) Uani 1 1 d .
H36A H 0.2236 -0.0835 0.6386 0.102 Uiso 1 1 calc R
H36B H 0.2759 -0.2108 0.6613 0.102 Uiso 1 1 calc R
H36C H 0.3152 -0.0706 0.6780 0.102 Uiso 1 1 calc R
C37 C 0.1749(5) -0.1919(7) 0.7263(5) 0.072(2) Uani 1 1 d .
H37A H 0.1316 -0.1522 0.6922 0.108 Uiso 1 1 calc R
H37B H 0.1644 -0.1860 0.7656 0.108 Uiso 1 1 calc R
H37C H 0.1797 -0.2832 0.7164 0.108 Uiso 1 1 calc R
C38 C 0.3193(4) -0.1821(6) 0.7872(3) 0.0576(19) Uani 1 1 d .
H38A H 0.3076 -0.1811 0.8261 0.086 Uiso 1 1 calc R
H38B H 0.3672 -0.1324 0.7935 0.086 Uiso 1 1 calc R
H38C H 0.3268 -0.2717 0.7763 0.086 Uiso 1 1 calc R
C39 C 0.0759(4) 0.1226(7) 0.8209(4) 0.0517(18) Uani 1 1 d .
C40 C 0.0741(7) 0.2124(12) 0.8746(6) 0.130(5) Uani 1 1 d .
H40A H 0.0705 0.3027 0.8607 0.195 Uiso 1 1 calc R
H40B H 0.1221 0.2004 0.9113 0.195 Uiso 1 1 calc R
H40C H 0.0286 0.1911 0.8861 0.195 Uiso 1 1 calc R
C41 C 0.0813(5) -0.0178(10) 0.8458(6) 0.104(4) Uani 1 1 d .
H41A H 0.0815 -0.0784 0.8127 0.155 Uiso 1 1 calc R
H41B H 0.0362 -0.0359 0.8583 0.155 Uiso 1 1 calc R
H41C H 0.1297 -0.0282 0.8823 0.155 Uiso 1 1 calc R
C42 C 0.0069(5) 0.1380(12) 0.7621(5) 0.119(4) Uani 1 1 d .
H42A H 0.0040 0.2278 0.7475 0.178 Uiso 1 1 calc R
H42B H -0.0408 0.1164 0.7703 0.178 Uiso 1 1 calc R
H42C H 0.0121 0.0798 0.7297 0.178 Uiso 1 1 calc R

loop_
_atom_site_aniso_label
_atom_site_aniso_U_11
_atom_site_aniso_U_22
_atom_site_aniso_U_33
_atom_site_aniso_U_23
_atom_site_aniso_U_13
_atom_site_aniso_U_12
W1 0.03126(12) 0.02832(12) 0.02639(12) 0.00146(12) 0.00792(8) 0.00151(12)
N1 0.044(3) 0.032(3) 0.031(3) 0.004(2) 0.010(2) 0.000(2)
N2 0.042(3) 0.030(2) 0.030(2) 0.004(2) 0.010(2) 0.005(2)
N3 0.029(2) 0.035(2) 0.027(2) 0.001(2) 0.0112(19) 0.000(2)
N4 0.036(3) 0.033(3) 0.033(3) 0.005(2) 0.008(2) 0.001(2)
N5 0.043(3) 0.044(3) 0.037(3) 0.004(3) 0.008(2) 0.009(3)
O1 0.069(3) 0.041(3) 0.047(3) 0.010(2) 0.010(2) -0.004(2)
C1 0.039(4) 0.046(4) 0.033(3) 0.003(3) 0.008(3) 0.005(3)
C2 0.065(5) 0.052(4) 0.042(4) 0.015(3) 0.004(3) 0.005(3)
C3 0.068(5) 0.071(5) 0.040(4) 0.012(4) 0.007(4) 0.014(5)
C4 0.043(4) 0.083(5) 0.040(4) -0.008(4) 0.009(3) 0.018(4)
C5 0.051(4) 0.060(5) 0.049(4) -0.008(3) 0.004(3) -0.004(3)
C6 0.053(4) 0.047(4) 0.041(4) 0.006(3) 0.004(3) 0.001(3)
C7 0.055(5) 0.119(7) 0.041(4) -0.005(4) 0.003(4) 0.021(5)
C8 0.047(4) 0.032(3) 0.029(3) 0.006(2) 0.012(3) 0.004(3)
C9 0.050(4) 0.031(3) 0.029(3) 0.003(2) 0.007(3) 0.001(3)
C10 0.046(4) 0.037(3) 0.046(4) 0.001(3) 0.010(3) -0.003(3)
C11 0.066(5) 0.037(4) 0.047(4) -0.008(3) 0.017(4) 0.007(3)
C12 0.077(5) 0.034(4) 0.042(4) -0.007(3) 0.015(4) 0.000(3)
C13 0.061(5) 0.035(4) 0.041(4) 0.001(3) 0.004(3) -0.007(3)
C14 0.057(4) 0.035(3) 0.040(4) 0.004(3) 0.013(3) -0.004(3)
C15 0.082(6) 0.080(6) 0.078(6) -0.020(5) 0.031(5) 0.016(5)
C16 0.085(6) 0.059(5) 0.069(5) -0.016(4) 0.010(5) -0.016(5)
C17 0.043(4) 0.032(3) 0.031(3) 0.000(2) 0.010(3) -0.003(3)
C18 0.059(4) 0.051(4) 0.043(4) 0.011(3) 0.024(3) -0.001(4)
C19 0.062(5) 0.081(5) 0.050(4) 0.013(4) 0.032(4) -0.007(4)
C20 0.053(4) 0.071(5) 0.057(5) -0.005(4) 0.034(4) -0.002(4)
C21 0.042(3) 0.048(4) 0.043(4) -0.001(3) 0.021(3) -0.002(3)
C22 0.036(4) 0.065(5) 0.050(4) -0.003(4) 0.019(3) 0.006(3)
C23 0.044(4) 0.072(5) 0.044(4) 0.007(4) 0.013(3) 0.015(3)
C24 0.044(4) 0.071(5) 0.032(3) 0.011(3) 0.017(3) 0.004(3)
C25 0.038(3) 0.037(3) 0.025(3) -0.004(3) 0.011(2) -0.001(3)
C26 0.043(4) 0.033(3) 0.035(3) -0.001(3) 0.016(3) -0.007(3)
C27 0.027(3) 0.038(3) 0.028(3) 0.006(3) 0.011(2) 0.007(3)
C28 0.050(4) 0.037(3) 0.037(4) -0.002(3) 0.014(3) 0.001(3)
C29 0.059(4) 0.045(4) 0.035(4) -0.008(3) 0.015(3) 0.006(3)
C30 0.050(4) 0.066(5) 0.030(3) 0.001(3) 0.020(3) 0.002(3)
C31 0.049(4) 0.052(4) 0.037(4) 0.007(3) 0.017(3) -0.006(3)
C32 0.045(4) 0.042(3) 0.026(3) 0.000(3) 0.011(3) -0.001(3)
C33 0.136(9) 0.068(5) 0.048(5) -0.017(4) 0.040(5) 0.000(5)
C34 0.081(6) 0.072(5) 0.046(4) 0.002(4) 0.029(4) -0.026(4)
C35 0.041(3) 0.029(3) 0.041(4) -0.003(3) 0.017(3) -0.001(2)
C36 0.103(7) 0.059(5) 0.049(5) -0.013(4) 0.035(5) 0.001(4)
C37 0.062(5) 0.051(5) 0.108(7) -0.013(4) 0.037(5) -0.014(4)
C38 0.074(5) 0.045(4) 0.056(4) 0.006(3) 0.027(4) 0.018(4)
C39 0.038(4) 0.061(4) 0.061(5) 0.002(4) 0.023(3) 0.010(3)
C40 0.115(9) 0.157(11) 0.165(12) -0.079(9) 0.107(9) -0.039(8)
C41 0.063(6) 0.098(7) 0.171(11) 0.027(7) 0.069(7) -0.010(5)
C42 0.041(5) 0.197(13) 0.115(9) 0.065(8) 0.023(5) 0.030(6)

loop_
_atom_type_symbol
_atom_type_description
_atom_type_scat_dispersion_real
_atom_type_scat_dispersion_imag
_atom_type_scat_source
C C 0.0033 0.0016 'International Tables Vol C Tables 4.2.6.8 and 6.1.1.4'
H H 0.0000 0.0000 'International Tables Vol C Tables 4.2.6.8 and 6.1.1.4'
N N 0.0061 0.0033 'International Tables Vol C Tables 4.2.6.8 and 6.1.1.4'
O O 0.0106 0.0060 'International Tables Vol C Tables 4.2.6.8 and 6.1.1.4'
W W -0.8490 6.8722 'International Tables Vol C Tables 4.2.6.8 and 6.1.1.4'

loop_
_geom_angle_atom_site_label_1
_geom_angle_atom_site_label_2
_geom_angle_atom_site_label_3
_geom_angle
N5 W1 N4 112.7(2)
N5 W1 N3 101.7(2)
N4 W1 N3 102.49(19)
N5 W1 N1 101.8(2)
N4 W1 N1 100.26(19)
N3 W1 N1 137.57(18)
N5 W1 N2 125.9(2)
N4 W1 N2 120.39(19)
N3 W1 N2 77.17(17)
N1 W1 N2 60.44(17)
C8 N1 C1 123.8(5)
C8 N1 W1 104.0(4)
C1 N1 W1 132.2(4)
C17 N2 C9 114.5(5)
C17 N2 C8 113.6(4)
C9 N2 C8 114.1(4)
C17 N2 W1 103.9(3)
C9 N2 W1 116.9(3)
C8 N2 W1 91.3(3)
C25 N3 C27 117.6(4)
C25 N3 W1 118.3(3)
C27 N3 W1 123.3(3)
C35 N4 W1 167.0(4)
C39 N5 W1 167.7(5)
C6 C1 C2 117.6(6)
C6 C1 N1 117.9(5)
C2 C1 N1 124.5(6)
C3 C2 C1 120.5(7)
C4 C3 C2 122.7(7)
C3 C4 C5 116.3(7)
C3 C4 C7 122.0(7)
C5 C4 C7 121.7(8)
C4 C5 C6 122.4(7)
C1 C6 C5 120.4(6)
O1 C8 N1 133.7(6)
O1 C8 N2 122.3(6)
N1 C8 N2 103.9(5)
C14 C9 C10 120.4(6)
C14 C9 N2 122.9(6)
C10 C9 N2 116.6(5)
C11 C10 C9 120.5(6)
C10 C11 C12 118.3(6)
C10 C11 C15 120.4(7)
C12 C11 C15 121.3(6)
C13 C12 C11 121.7(6)
C12 C13 C14 120.2(6)
C12 C13 C16 121.5(7)
C14 C13 C16 118.3(7)
C13 C14 C9 118.8(6)
C18 C17 C26 120.9(6)
C18 C17 N2 119.6(5)
C26 C17 N2 119.5(5)
C19 C18 C17 120.8(6)
C20 C19 C18 120.3(6)
C19 C20 C21 120.8(6)
C22 C21 C20 119.9(6)
C22 C21 C26 120.6(6)
C20 C21 C26 119.6(6)
C23 C22 C21 119.8(6)
C22 C23 C24 120.6(6)
C25 C24 C23 122.8(6)
C24 C25 N3 121.5(5)
C24 C25 C26 117.9(5)
N3 C25 C26 120.5(5)
C17 C26 C21 117.3(5)
C17 C26 C25 124.9(5)
C21 C26 C25 117.8(5)
C28 C27 C32 118.9(5)
C28 C27 N3 120.0(5)
C32 C27 N3 121.1(5)
C27 C28 C29 121.4(6)
C30 C29 C28 118.8(6)
C30 C29 C33 120.1(6)
C28 C29 C33 121.1(6)
C31 C30 C29 121.5(6)
C30 C31 C32 118.7(6)
C30 C31 C34 120.5(6)
C32 C31 C34 120.8(6)
C27 C32 C31 120.7(6)
N4 C35 C37 109.9(5)
N4 C35 C36 108.2(5)
C37 C35 C36 111.6(6)
N4 C35 C38 106.5(5)
C37 C35 C38 110.1(6)
C36 C35 C38 110.4(6)
N5 C39 C42 108.8(6)
N5 C39 C40 106.9(6)
C42 C39 C40 113.5(8)
N5 C39 C41 110.0(5)
C42 C39 C41 110.7(8)
C40 C39 C41 106.9(8)

loop_
_geom_bond_atom_site_label_1
_geom_bond_atom_site_label_2
_geom_bond_distance
W1 N5 1.739(5)
W1 N4 1.753(5)
W1 N3 2.034(4)
W1 N1 2.129(5)
W1 N2 2.300(5)
N1 C8 1.336(8)
N1 C1 1.417(7)
N2 C17 1.467(7)
N2 C9 1.463(7)
N2 C8 1.498(7)
N3 C25 1.405(7)
N3 C27 1.433(7)
N4 C35 1.444(7)
N5 C39 1.466(8)
O1 C8 1.213(7)
C1 C6 1.377(9)
C1 C2 1.382(8)
C2 C3 1.382(10)
C3 C4 1.364(11)
C4 C5 1.371(10)
C4 C7 1.523(10)
C5 C6 1.390(9)
C9 C14 1.391(9)
C9 C10 1.397(9)
C10 C11 1.378(8)
C11 C12 1.390(10)
C11 C15 1.504(10)
C12 C13 1.376(10)
C13 C14 1.385(9)
C13 C16 1.519(10)
C17 C18 1.388(8)
C17 C26 1.425(8)
C18 C19 1.386(10)
C19 C20 1.374(10)
C20 C21 1.419(9)
C21 C22 1.398(9)
C21 C26 1.435(8)
C22 C23 1.353(9)
C23 C24 1.398(9)
C24 C25 1.363(8)
C25 C26 1.447(8)
C27 C28 1.388(8)
C27 C32 1.388(8)
C28 C29 1.368(9)
C29 C30 1.390(9)
C29 C33 1.519(9)
C30 C31 1.379(9)
C31 C32 1.390(8)
C31 C34 1.522(9)
C35 C37 1.512(9)
C35 C36 1.517(9)
C35 C38 1.522(9)
C39 C42 1.471(12)
C39 C40 1.527(11)
C39 C41 1.531(11)

loop_
_geom_torsion_atom_site_label_1
_geom_torsion_atom_site_label_2
_geom_torsion_atom_site_label_3
_geom_torsion_atom_site_label_4
_geom_torsion
N5 W1 N1 C8 120.6(4)
N4 W1 N1 C8 -123.4(4)
N3 W1 N1 C8 -1.8(5)
N2 W1 N1 C8 -4.1(3)
N5 W1 N1 C1 -58.5(6)
N4 W1 N1 C1 57.6(5)
N3 W1 N1 C1 179.1(5)
N2 W1 N1 C1 176.8(6)
N5 W1 N2 C17 165.7(3)
N4 W1 N2 C17 -26.6(4)
N3 W1 N2 C17 70.5(3)
N1 W1 N2 C17 -111.2(4)
N5 W1 N2 C9 38.5(5)
N4 W1 N2 C9 -153.9(4)
N3 W1 N2 C9 -56.8(4)
N1 W1 N2 C9 121.6(4)
N5 W1 N2 C8 -79.5(4)
N4 W1 N2 C8 88.1(3)
N3 W1 N2 C8 -174.8(3)
N1 W1 N2 C8 3.6(3)
N5 W1 N3 C25 172.0(4)
N4 W1 N3 C25 55.2(4)
N1 W1 N3 C25 -65.6(5)
N2 W1 N3 C25 -63.5(4)
N5 W1 N3 C27 2.9(5)
N4 W1 N3 C27 -113.8(4)
N1 W1 N3 C27 125.3(4)
N2 W1 N3 C27 127.4(4)
N5 W1 N4 C35 -31.5(19)
N3 W1 N4 C35 77.0(18)
N1 W1 N4 C35 -139.0(18)
N2 W1 N4 C35 159.4(18)
N4 W1 N5 C39 -3(2)
N3 W1 N5 C39 -112(2)
N1 W1 N5 C39 104(2)
N2 W1 N5 C39 166(2)
C8 N1 C1 C6 174.7(6)
W1 N1 C1 C6 -6.3(9)
C8 N1 C1 C2 -3.6(10)
W1 N1 C1 C2 175.4(5)
C6 C1 C2 C3 -2.0(10)
N1 C1 C2 C3 176.3(6)
C1 C2 C3 C4 3.9(12)
C2 C3 C4 C5 -3.2(11)
C2 C3 C4 C7 178.7(7)
C3 C4 C5 C6 0.8(11)
C7 C4 C5 C6 178.9(7)
C2 C1 C6 C5 -0.3(10)
N1 C1 C6 C5 -178.8(6)
C4 C5 C6 C1 1.0(11)
C1 N1 C8 O1 9.1(11)
W1 N1 C8 O1 -170.1(7)
C1 N1 C8 N2 -175.1(5)
W1 N1 C8 N2 5.7(5)
C17 N2 C8 O1 -82.9(7)
C9 N2 C8 O1 50.9(8)
W1 N2 C8 O1 171.3(5)
C17 N2 C8 N1 100.7(5)
C9 N2 C8 N1 -125.5(5)
W1 N2 C8 N1 -5.1(4)
C17 N2 C9 C14 9.4(7)
C8 N2 C9 C14 -123.9(6)
W1 N2 C9 C14 131.3(5)
C17 N2 C9 C10 -170.4(5)
C8 N2 C9 C10 56.2(7)
W1 N2 C9 C10 -48.6(6)
C14 C9 C10 C11 -2.4(9)
N2 C9 C10 C11 177.5(5)
C9 C10 C11 C12 1.6(10)
C9 C10 C11 C15 -178.8(7)
C10 C11 C12 C13 0.3(10)
C15 C11 C12 C13 -179.4(7)
C11 C12 C13 C14 -1.3(10)
C11 C12 C13 C16 177.4(7)
C12 C13 C14 C9 0.5(9)
C16 C13 C14 C9 -178.3(6)
C10 C9 C14 C13 1.4(9)
N2 C9 C14 C13 -178.5(5)
C9 N2 C17 C18 -103.5(6)
C8 N2 C17 C18 30.1(7)
W1 N2 C17 C18 127.8(5)
C9 N2 C17 C26 74.6(6)
C8 N2 C17 C26 -151.8(5)
W1 N2 C17 C26 -54.1(5)
C26 C17 C18 C19 0.8(10)
N2 C17 C18 C19 178.8(6)
C17 C18 C19 C20 -4.8(11)
C18 C19 C20 C21 3.3(12)
C19 C20 C21 C22 -176.7(7)
C19 C20 C21 C26 2.3(11)
C20 C21 C22 C23 179.3(7)
C26 C21 C22 C23 0.3(10)
C21 C22 C23 C24 3.9(11)
C22 C23 C24 C25 -2.3(11)
C23 C24 C25 N3 172.8(6)
C23 C24 C25 C26 -3.6(10)
C27 N3 C25 C24 27.5(8)
W1 N3 C25 C24 -142.2(5)
C27 N3 C25 C26 -156.3(5)
W1 N3 C25 C26 34.0(7)
C18 C17 C26 C21 4.7(9)
N2 C17 C26 C21 -173.4(5)
C18 C17 C26 C25 -176.5(6)
N2 C17 C26 C25 5.4(9)
C22 C21 C26 C17 172.9(6)
C20 C21 C26 C17 -6.1(9)
C22 C21 C26 C25 -6.0(9)
C20 C21 C26 C25 175.0(6)
C24 C25 C26 C17 -171.3(6)
N3 C25 C26 C17 12.3(9)
C24 C25 C26 C21 7.5(8)
N3 C25 C26 C21 -168.9(5)
C25 N3 C27 C28 80.8(7)
W1 N3 C27 C28 -110.1(5)
C25 N3 C27 C32 -98.9(6)
W1 N3 C27 C32 70.2(6)
C32 C27 C28 C29 -3.9(9)
N3 C27 C28 C29 176.4(6)
C27 C28 C29 C30 1.9(10)
C27 C28 C29 C33 -175.8(7)
C28 C29 C30 C31 1.1(10)
C33 C29 C30 C31 178.8(7)
C29 C30 C31 C32 -1.9(10)
C29 C30 C31 C34 178.9(7)
C28 C27 C32 C31 3.1(9)
N3 C27 C32 C31 -177.3(5)
C30 C31 C32 C27 -0.2(9)
C34 C31 C32 C27 179.0(6)
W1 N4 C35 C37 44(2)
W1 N4 C35 C36 165.9(16)
W1 N4 C35 C38 -75.4(19)
W1 N5 C39 C42 -79(2)
W1 N5 C39 C40 158.1(19)
W1 N5 C39 C41 42(2)
